data_7225195
loop_
_publ_author_name
'Veerakanellore, Giri Babu'
'Captain, Burjor'
'Ramamurthy, V.'

_publ_section_title
;
 Solid-state photochemistry of cis-cinnamic acids: a competition between
 [2 + 2] addition and cis--trans isomerization
;
_journal_issue 25
_journal_name_full CrystEngComm
_journal_page_first 4708
_journal_paper_doi 10.1039/C6CE00682E
_journal_volume 18
_journal_year 2016
_chemical_formula_sum 'C11 H12 O4'
_chemical_formula_weight 208.21
_space_group_crystal_system triclinic
_space_group_IT_number 2
_space_group_name_Hall '-P 1'
_space_group_name_H-M_alt 'P -1'
_symmetry_space_group_name_Hall '-P 1'
_symmetry_space_group_name_H-M 'P -1'
_atom_sites_solution_hydrogens geom
_audit_creation_method SHELXL-2014/7
_audit_update_record
;
2016-03-10 deposited with the CCDC.
2016-05-11 downloaded from the CCDC.
;
_cell_angle_alpha 79.8570(10)
_cell_angle_beta 86.8460(10)
_cell_angle_gamma 80.3430(10)
_cell_formula_units_Z 2
_cell_length_a 3.9208(2)
_cell_length_b 11.0581(7)
_cell_length_c 12.1034(7)
_cell_measurement_reflns_used 3574
_cell_measurement_temperature 296(2)
_cell_measurement_theta_max 30.56
_cell_measurement_theta_min 2.33
_cell_volume 509.07(5)
_computing_cell_refinement 'SAINT+  V8.34A (Bruker, 2015)'
_computing_data_collection 'APEX2 v2.2-0 (Bruker, 2007)'
_computing_data_reduction 'SAINT+  V8.34A (Bruker, 2015)'
_computing_molecular_graphics 'XSHELL v6.3.1 (Bruker, 2004)'
_computing_publication_material 'XCIF v2014/2 (Bruker, 2014)'
_computing_structure_refinement 'SHELXL-2014/7 (Sheldrick, 2014)'
_computing_structure_solution 'SHELXS/SHELXTL V6.14 (Bruker, 2015)'
_diffrn_ambient_temperature 296(2)
_diffrn_measured_fraction_theta_full 1.000
_diffrn_measured_fraction_theta_max 0.999
_diffrn_measurement_device_type 'Bruker SMART APEX2 CCD diffractometer'
_diffrn_measurement_method 'omega scans'
_diffrn_radiation_type MoK\a
_diffrn_radiation_wavelength 0.71073
_diffrn_reflns_av_R_equivalents 0.0190
_diffrn_reflns_av_unetI/netI 0.0158
_diffrn_reflns_Laue_measured_fraction_full 1.000
_diffrn_reflns_Laue_measured_fraction_max 0.999
_diffrn_reflns_limit_h_max 5
_diffrn_reflns_limit_h_min -5
_diffrn_reflns_limit_k_max 14
_diffrn_reflns_limit_k_min -14
_diffrn_reflns_limit_l_max 15
_diffrn_reflns_limit_l_min -15
_diffrn_reflns_number 6499
_diffrn_reflns_point_group_measured_fraction_full 1.000
_diffrn_reflns_point_group_measured_fraction_max 0.999
_diffrn_reflns_theta_full 25.242
_diffrn_reflns_theta_max 26.998
_diffrn_reflns_theta_min 1.710
_exptl_absorpt_coefficient_mu 0.104
_exptl_absorpt_correction_T_max 0.7461
_exptl_absorpt_correction_T_min 0.7073
_exptl_absorpt_correction_type multi-scan
_exptl_absorpt_process_details '(SADABS 2014/5 Bruker)'
_exptl_crystal_colour Colourless
_exptl_crystal_density_diffrn 1.358
_exptl_crystal_description Bar
_exptl_crystal_F_000 220
_exptl_crystal_size_max 0.380
_exptl_crystal_size_mid 0.280
_exptl_crystal_size_min 0.060
_refine_diff_density_max 0.253
_refine_diff_density_min -0.185
_refine_diff_density_rms 0.043
_refine_ls_extinction_coef 0.060(9)
_refine_ls_extinction_expression Fc^*^=kFc[1+0.001xFc^2^\l^3^/sin(2\q)]^-1/4^
_refine_ls_extinction_method 'SHELXL-2014/7 (Sheldrick 2014'
_refine_ls_goodness_of_fit_ref 1.046
_refine_ls_hydrogen_treatment constr
_refine_ls_matrix_type full
_refine_ls_number_parameters 140
_refine_ls_number_reflns 2193
_refine_ls_number_restraints 0
_refine_ls_restrained_S_all 1.046
_refine_ls_R_factor_all 0.0435
_refine_ls_R_factor_gt 0.0390
_refine_ls_shift/su_max 0.001
_refine_ls_shift/su_mean 0.000
_refine_ls_structure_factor_coef Fsqd
_refine_ls_weighting_details 'w=1/[\s^2^(Fo^2^)+(0.0525P)^2^+0.1134P] where P=(Fo^2^+2Fc^2^)/3'
_refine_ls_weighting_scheme calc
_refine_ls_wR_factor_gt 0.1037
_refine_ls_wR_factor_ref 0.1078
_reflns_Friedel_coverage 0.000
_reflns_number_gt 1930
_reflns_number_total 2193
_reflns_threshold_expression 'I > 2\s(I)'
_cod_data_source_file c6ce00682e2.cif
_cod_data_source_block collect_0m_a
_cod_depositor_comments
;
The following automatic conversions were performed:

'_exptl_absorpt_correction_type' value 'Multi-scan' changed to
'multi-scan' according to
/usr/data/users/saulius/crontab/automatic-downloads/rss-feeds/RSC/lib/dictionaries/cif_core.dic
dictionary named 'cif_core.dic' version 2.4.2 from 2011-04-26.

Automatic conversion script
Id: cif_fix_values 4268 2015-11-12 08:31:59Z antanas 

 Adding full bibliography for 7225194--7225202.cif.
;
_cod_database_code 7225195
_shelx_shelxl_version_number 2014/7
_shelx_space_group_comment
; 
The symmetry employed for this shelxl refinement is uniquely defined 
by the following loop, which should always be used as a source of 
symmetry information in preference to the above space-group names. 
They are only intended as comments. 
;
_shelx_estimated_absorpt_t_min 0.962
_shelx_estimated_absorpt_t_max 0.994

loop_
_space_group_symop_operation_xyz
'x, y, z'
'-x, -y, -z'

loop_
_atom_site_label
_atom_site_type_symbol
_atom_site_fract_x
_atom_site_fract_y
_atom_site_fract_z
_atom_site_U_iso_or_equiv
_atom_site_adp_type
_atom_site_occupancy
_atom_site_site_symmetry_order
_atom_site_calc_flag
_atom_site_refinement_flags_posn
_atom_site_refinement_flags_adp
O1 O 0.2689(4) 0.87219(10) 1.07479(9) 0.0760(4) Uani 1 1 d . .
H1 H 0.1628 0.9430 1.0732 0.114 Uiso 1 1 calc R U
O2 O 0.0757(3) 0.90543(9) 0.90163(8) 0.0617(3) Uani 1 1 d . .
O3 O 0.2103(3) 0.49236(8) 0.77843(8) 0.0465(3) Uani 1 1 d . .
O4 O 0.2042(3) 0.76318(9) 0.42724(7) 0.0507(3) Uani 1 1 d . .
C1 C 0.3774(3) 0.68775(10) 0.77065(10) 0.0356(3) Uani 1 1 d . .
C2 C 0.2627(3) 0.60191(10) 0.71322(10) 0.0356(3) Uani 1 1 d . .
C3 C 0.2082(3) 0.63025(11) 0.59908(10) 0.0388(3) Uani 1 1 d . .
H3 H 0.1318 0.5731 0.5623 0.047 Uiso 1 1 calc R U
C4 C 0.2680(3) 0.74445(11) 0.53951(10) 0.0375(3) Uani 1 1 d . .
C5 C 0.3847(3) 0.82974(11) 0.59344(10) 0.0400(3) Uani 1 1 d . .
H5 H 0.4273 0.9058 0.5534 0.048 Uiso 1 1 calc R U
C6 C 0.4371(3) 0.80007(11) 0.70795(10) 0.0393(3) Uani 1 1 d . .
H6 H 0.5151 0.8575 0.7440 0.047 Uiso 1 1 calc R U
C7 C 0.4643(3) 0.64918(11) 0.88900(10) 0.0421(3) Uani 1 1 d . .
H7 H 0.5634 0.5660 0.9080 0.051 Uiso 1 1 calc R U
C8 C 0.4268(4) 0.71201(12) 0.97464(10) 0.0460(3) Uani 1 1 d . .
H8 H 0.5304 0.6698 1.0408 0.055 Uiso 1 1 calc R U
C9 C 0.2455(4) 0.83798(12) 0.97887(10) 0.0456(3) Uani 1 1 d . .
C10 C 0.1040(4) 0.40060(12) 0.72427(13) 0.0517(4) Uani 1 1 d . .
H10A H -0.1130 0.4338 0.6889 0.078 Uiso 1 1 calc R U
H10B H 0.0779 0.3282 0.7789 0.078 Uiso 1 1 calc R U
H10C H 0.2756 0.3781 0.6686 0.078 Uiso 1 1 calc R U
C11 C 0.2883(4) 0.87343(14) 0.35943(12) 0.0563(4) Uani 1 1 d . .
H11A H 0.1530 0.9448 0.3844 0.084 Uiso 1 1 calc R U
H11B H 0.2388 0.8737 0.2826 0.084 Uiso 1 1 calc R U
H11C H 0.5298 0.8762 0.3655 0.084 Uiso 1 1 calc R U

loop_
_atom_site_aniso_label
_atom_site_aniso_U_11
_atom_site_aniso_U_22
_atom_site_aniso_U_33
_atom_site_aniso_U_23
_atom_site_aniso_U_13
_atom_site_aniso_U_12
O1 0.1307(11) 0.0536(7) 0.0403(6) -0.0216(5) -0.0225(6) 0.0157(7)
O2 0.0949(8) 0.0484(6) 0.0375(5) -0.0144(4) -0.0138(5) 0.0119(5)
O3 0.0653(6) 0.0317(5) 0.0450(5) -0.0077(4) -0.0011(4) -0.0136(4)
O4 0.0715(6) 0.0486(5) 0.0344(5) -0.0083(4) -0.0075(4) -0.0133(5)
C1 0.0411(6) 0.0316(6) 0.0346(6) -0.0103(4) -0.0005(5) -0.0026(4)
C2 0.0386(6) 0.0292(5) 0.0391(6) -0.0096(4) 0.0017(5) -0.0029(4)
C3 0.0436(6) 0.0352(6) 0.0412(6) -0.0153(5) -0.0034(5) -0.0064(5)
C4 0.0410(6) 0.0384(6) 0.0331(6) -0.0103(5) -0.0013(5) -0.0018(5)
C5 0.0514(7) 0.0315(6) 0.0378(6) -0.0068(5) 0.0022(5) -0.0087(5)
C6 0.0501(7) 0.0330(6) 0.0383(6) -0.0129(5) -0.0002(5) -0.0092(5)
C7 0.0552(7) 0.0312(6) 0.0393(6) -0.0058(5) -0.0048(5) -0.0037(5)
C8 0.0650(8) 0.0383(7) 0.0339(6) -0.0045(5) -0.0095(5) -0.0051(6)
C9 0.0673(8) 0.0399(7) 0.0310(6) -0.0090(5) -0.0034(5) -0.0083(6)
C10 0.0603(8) 0.0348(6) 0.0647(9) -0.0144(6) 0.0010(7) -0.0154(6)
C11 0.0766(10) 0.0543(8) 0.0357(7) -0.0023(6) -0.0041(6) -0.0093(7)

loop_
_atom_type_symbol
_atom_type_description
_atom_type_scat_dispersion_real
_atom_type_scat_dispersion_imag
_atom_type_scat_source
C C 0.0033 0.0016 'International Tables Vol C Tables 4.2.6.8 and 6.1.1.4'
H H 0.0000 0.0000 'International Tables Vol C Tables 4.2.6.8 and 6.1.1.4'
O O 0.0106 0.0060 'International Tables Vol C Tables 4.2.6.8 and 6.1.1.4'

loop_
_geom_angle_atom_site_label_1
_geom_angle_atom_site_label_2
_geom_angle_atom_site_label_3
_geom_angle
C9 O1 H1 109.5
C2 O3 C10 117.69(10)
C4 O4 C11 117.91(10)
C6 C1 C2 117.47(11)
C6 C1 C7 123.16(11)
C2 C1 C7 118.99(10)
O3 C2 C3 123.80(10)
O3 C2 C1 115.26(10)
C3 C2 C1 120.95(11)
C2 C3 C4 119.74(11)
C2 C3 H3 120.1
C4 C3 H3 120.1
O4 C4 C5 124.53(11)
O4 C4 C3 114.94(10)
C5 C4 C3 120.53(11)
C6 C5 C4 119.03(11)
C6 C5 H5 120.5
C4 C5 H5 120.5
C5 C6 C1 122.28(11)
C5 C6 H6 118.9
C1 C6 H6 118.9
C8 C7 C1 131.50(11)
C8 C7 H7 114.2
C1 C7 H7 114.2
C7 C8 C9 129.00(12)
C7 C8 H8 115.5
C9 C8 H8 115.5
O2 C9 O1 122.13(12)
O2 C9 C8 124.80(11)
O1 C9 C8 113.02(11)
O3 C10 H10A 109.5
O3 C10 H10B 109.5
H10A C10 H10B 109.5
O3 C10 H10C 109.5
H10A C10 H10C 109.5
H10B C10 H10C 109.5
O4 C11 H11A 109.5
O4 C11 H11B 109.5
H11A C11 H11B 109.5
O4 C11 H11C 109.5
H11A C11 H11C 109.5
H11B C11 H11C 109.5

loop_
_geom_bond_atom_site_label_1
_geom_bond_atom_site_label_2
_geom_bond_distance
O1 C9 1.2952(15)
O1 H1 0.8200
O2 C9 1.2368(16)
O3 C2 1.3643(14)
O3 C10 1.4281(15)
O4 C4 1.3685(14)
O4 C11 1.4217(17)
C1 C6 1.3854(16)
C1 C2 1.4130(16)
C1 C7 1.4628(16)
C2 C3 1.3821(17)
C3 C4 1.3891(17)
C3 H3 0.9300
C4 C5 1.3854(17)
C5 C6 1.3853(17)
C5 H5 0.9300
C6 H6 0.9300
C7 C8 1.3348(17)
C7 H7 0.9300
C8 C9 1.4618(18)
C8 H8 0.9300
C10 H10A 0.9600
C10 H10B 0.9600
C10 H10C 0.9600
C11 H11A 0.9600
C11 H11B 0.9600
C11 H11C 0.9600
